data_4320790
loop_
_publ_author_name
'Yusuke Sunada'
'Yuji Hayashi'
'Hiroyuki Kawaguchi'
'Kazuyuki Tatsumi'

_publ_contact_author_address
;
    Reserch Center for Materials Science, Nagoya University
    Furo-cho, Chikusa-ku, Nagoya 464-8602 Japan
;
_publ_contact_author_email
;
        ' i45100a@nucc.cc.nagoya-u.ac.jp '
;
_publ_contact_author_fax
;
            ' +81 52 789 2943 '
;
_publ_contact_author_name
;
        'Kazuyuki Tatsumi'
;
_publ_contact_author_phone
;
         ' +81 52 789 2474 '
;
_publ_section_title
;
 Alkynethiolato and Alkyneselenolato Ruthenium Half-Sandwich Complexes:
 Synthesis, Structures, and Reactions with (\h5-C5H5)2Zr
;
_journal_name_full 'Inorganic Chemistry'
_journal_page_first 7072
_journal_page_last 7078
_journal_paper_doi 10.1021/ic010826h
_journal_volume 40
_journal_year 2001
_chemical_formula_moiety 'C47 H44 P2 S Ru '
_chemical_formula_sum 'C47 H44 P2 Ru S'
_chemical_formula_weight 803.94
_space_group_IT_number 2
_symmetry_cell_setting triclinic
_symmetry_Int_Tables_number 2
_symmetry_space_group_name_Hall '-P 1'
_symmetry_space_group_name_H-M 'P -1'
_cell_angle_alpha 99.030(5)
_cell_angle_beta 108.290(2)
_cell_angle_gamma 100.284(2)
_cell_formula_units_Z 2
_cell_length_a 10.2855(8)
_cell_length_b 13.976(2)
_cell_length_c 14.583(2)
_cell_measurement_reflns_used 12987
_cell_measurement_temperature 273.2
_cell_measurement_theta_max 27.5
_cell_measurement_theta_min 2.5
_cell_volume 1906.9(4)
_computing_cell_refinement d*TREK
_computing_data_collection d*TREK
_computing_data_reduction 'teXsan Ver. 1.11'
_computing_publication_material 'teXsan Ver. 1.11'
_computing_structure_refinement 'teXsan Ver. 1.10'
_computing_structure_solution SHELXS97
_diffrn_measurement_device_type 'Quantum CCD/Rigaku AFC7'
_diffrn_measurement_method \w
_diffrn_radiation_type 'Mo K\a'
_diffrn_radiation_wavelength 0.7107
_diffrn_reflns_av_R_equivalents 0.037
_diffrn_reflns_limit_h_max 13
_diffrn_reflns_limit_h_min 0
_diffrn_reflns_limit_k_max 17
_diffrn_reflns_limit_k_min -18
_diffrn_reflns_limit_l_max 17
_diffrn_reflns_limit_l_min -18
_diffrn_reflns_number 8280
_diffrn_reflns_theta_max 27.5
_exptl_absorpt_coefficient_mu 0.583
_exptl_absorpt_correction_type none
_exptl_crystal_colour 'dark red'
_exptl_crystal_density_diffrn 1.400
_exptl_crystal_density_method 'not measured'
_exptl_crystal_description plate
_exptl_crystal_size_max 0.030
_exptl_crystal_size_mid 0.020
_exptl_crystal_size_min 0.010
_refine_diff_density_max 1.43
_refine_diff_density_min -1.08
_refine_ls_extinction_method none
_refine_ls_goodness_of_fit_ref 1.280
_refine_ls_hydrogen_treatment isotopic
_refine_ls_number_parameters 460
_refine_ls_number_reflns 8274
_refine_ls_R_factor_gt 0.0475
_refine_ls_shift/su_max 0.0010
_refine_ls_structure_factor_coef F
_refine_ls_weighting_details 'w = 1/[\s^2^(Fo) + 0.00096|Fo|^2^]'
_refine_ls_weighting_scheme calc
_refine_ls_wR_factor_ref 0.0617
_reflns_number_gt 6633
_reflns_number_total 12987
_reflns_threshold_expression F^2^>2.0\s(F^2^)
_cod_data_source_file ic010826h_2.cif
_cod_data_source_block CpRu(PPh3)2(SCCtBu)
_cod_original_cell_volume 1906.8(3)
_cod_original_sg_symbol_H-M 'P -1 '
_cod_original_formula_sum 'C47 H44 P2 S Ru '
_cod_database_code 4320790

loop_
_symmetry_equiv_pos_as_xyz
x,y,z
-x,-y,-z

loop_
_atom_site_label
_atom_site_type_symbol
_atom_site_fract_x
_atom_site_fract_y
_atom_site_fract_z
_atom_site_U_iso_or_equiv
_atom_site_adp_type
_atom_site_occupancy
_atom_site_calc_flag
_atom_site_refinement_flags
_atom_site_disorder_assembly
_atom_site_disorder_group
Ru Ru 0.61834(3) 0.23721(2) 0.19907(2) 0.02284(7) Uani 1.00 d . . .
S S 0.6626(1) 0.37481(6) 0.33722(6) 0.0332(2) Uani 1.00 d . . .
P(1) P 0.70156(9) 0.15108(6) 0.32100(6) 0.0233(2) Uani 1.00 d . . .
P(2) P 0.82088(9) 0.31185(6) 0.17444(6) 0.0236(2) Uani 1.00 d . . .
C(1) C 0.5854(4) 0.4651(3) 0.3035(3) 0.0364(9) Uani 1.00 d . . .
C(2) C 0.5337(5) 0.5352(3) 0.2893(3) 0.043(1) Uani 1.00 d . . .
C(3) C 0.4646(5) 0.6180(3) 0.2781(3) 0.044(1) Uani 1.00 d . . .
C(4) C 0.4730(6) 0.6703(4) 0.3793(4) 0.060(1) Uani 1.00 d . . .
C(5) C 0.3113(6) 0.5783(4) 0.2134(5) 0.069(2) Uani 1.00 d . . .
C(6) C 0.5368(7) 0.6945(4) 0.2341(5) 0.069(2) Uani 1.00 d . . .
C(7) C 0.4169(4) 0.2624(3) 0.1056(3) 0.0336(9) Uani 1.00 d . . .
C(8) C 0.3849(3) 0.1808(3) 0.1493(2) 0.0318(8) Uani 1.00 d . . .
C(9) C 0.4449(4) 0.1046(3) 0.1146(3) 0.0314(8) Uani 1.00 d . . .
C(10) C 0.5113(4) 0.1379(3) 0.0498(2) 0.0299(8) Uani 1.00 d . . .
C(11) C 0.4930(4) 0.2362(3) 0.0436(2) 0.0307(8) Uani 1.00 d . . .
C(12) C 0.5499(4) 0.0921(3) 0.3529(2) 0.0289(8) Uani 1.00 d . . .
C(13) C 0.4656(4) 0.1528(3) 0.3785(3) 0.0352(9) Uani 1.00 d . . .
C(14) C 0.3465(4) 0.1118(3) 0.3974(3) 0.043(1) Uani 1.00 d . . .
C(15) C 0.3109(4) 0.0100(3) 0.3921(3) 0.045(1) Uani 1.00 d . . .
C(16) C 0.3934(5) -0.0497(3) 0.3681(3) 0.043(1) Uani 1.00 d . . .
C(17) C 0.5130(4) -0.0091(3) 0.3485(3) 0.0355(9) Uani 1.00 d . . .
C(18) C 0.8345(4) 0.2165(2) 0.4432(2) 0.0269(8) Uani 1.00 d . . .
C(19) C 0.7988(4) 0.2462(3) 0.5258(3) 0.0373(9) Uani 1.00 d . . .
C(20) C 0.9025(5) 0.2992(3) 0.6151(3) 0.048(1) Uani 1.00 d . . .
C(21) C 1.0420(5) 0.3238(3) 0.6247(3) 0.045(1) Uani 1.00 d . . .
C(22) C 1.0790(4) 0.2952(3) 0.5438(3) 0.047(1) Uani 1.00 d . . .
C(23) C 0.9748(4) 0.2406(3) 0.4523(3) 0.0373(10) Uani 1.00 d . . .
C(24) C 0.7721(4) 0.0427(2) 0.2920(2) 0.0275(8) Uani 1.00 d . . .
C(25) C 0.8538(4) 0.0032(3) 0.3664(3) 0.0359(9) Uani 1.00 d . . .
C(26) C 0.9028(4) -0.0800(3) 0.3422(3) 0.041(1) Uani 1.00 d . . .
C(27) C 0.8721(4) -0.1256(3) 0.2445(3) 0.0381(10) Uani 1.00 d . . .
C(28) C 0.7888(4) -0.0885(3) 0.1694(3) 0.0369(9) Uani 1.00 d . . .
C(29) C 0.7398(4) -0.0050(3) 0.1934(3) 0.0304(8) Uani 1.00 d . . .
C(30) C 0.8180(4) 0.4303(2) 0.1330(2) 0.0284(8) Uani 1.00 d . . .
C(31) C 0.6996(4) 0.4691(3) 0.1139(3) 0.0343(9) Uani 1.00 d . . .
C(32) C 0.6989(5) 0.5565(3) 0.0786(3) 0.045(1) Uani 1.00 d . . .
C(33) C 0.8164(5) 0.6065(3) 0.0647(3) 0.044(1) Uani 1.00 d . . .
C(34) C 0.9357(5) 0.5694(3) 0.0851(3) 0.047(1) Uani 1.00 d . . .
C(35) C 0.9361(4) 0.4816(3) 0.1182(3) 0.0381(10) Uani 1.00 d . . .
C(36) C 0.8392(3) 0.2329(2) 0.0685(3) 0.0275(8) Uani 1.00 d . . .
C(37) C 0.8773(4) 0.1428(3) 0.0802(3) 0.0341(9) Uani 1.00 d . . .
C(38) C 0.8756(4) 0.0756(3) -0.0008(3) 0.043(1) Uani 1.00 d . . .
C(39) C 0.8406(5) 0.0953(3) -0.0933(3) 0.049(1) Uani 1.00 d . . .
C(40) C 0.8028(5) 0.1841(3) -0.1064(3) 0.046(1) Uani 1.00 d . . .
C(41) C 0.8017(4) 0.2525(3) -0.0257(3) 0.0347(9) Uani 1.00 d . . .
C(42) C 1.0010(4) 0.3515(2) 0.2667(2) 0.0301(8) Uani 1.00 d . . .
C(43) C 1.0229(4) 0.4258(3) 0.3486(3) 0.0373(9) Uani 1.00 d . . .
C(44) C 1.1567(5) 0.4638(3) 0.4210(3) 0.047(1) Uani 1.00 d . . .
C(45) C 1.2695(4) 0.4272(3) 0.4113(3) 0.051(1) Uani 1.00 d . . .
C(46) C 1.2492(4) 0.3537(3) 0.3293(4) 0.048(1) Uani 1.00 d . . .
C(47) C 1.1154(4) 0.3159(3) 0.2568(3) 0.0374(10) Uani 1.00 d . . .
H(1) H 0.5712 0.6956 0.4219 0.0717 Uiso 1.00 calc . . .
H(2) H 0.4277 0.7253 0.3731 0.0717 Uiso 1.00 calc . . .
H(3) H 0.4255 0.6234 0.4079 0.0717 Uiso 1.00 calc . . .
H(4) H 0.2663 0.6334 0.2064 0.0827 Uiso 1.00 calc . . .
H(5) H 0.3043 0.5431 0.1485 0.0827 Uiso 1.00 calc . . .
H(6) H 0.2646 0.5328 0.2437 0.0827 Uiso 1.00 calc . . .
H(7) H 0.6346 0.7214 0.2771 0.0824 Uiso 1.00 calc . . .
H(8) H 0.5330 0.6624 0.1690 0.0824 Uiso 1.00 calc . . .
H(9) H 0.4888 0.7482 0.2283 0.0824 Uiso 1.00 calc . . .
H(10) H 0.3864 0.3239 0.1138 0.0404 Uiso 1.00 calc . . .
H(11) H 0.3285 0.1765 0.1915 0.0381 Uiso 1.00 calc . . .
H(12) H 0.4363 0.0390 0.1295 0.0377 Uiso 1.00 calc . . .
H(13) H 0.5552 0.0991 0.0125 0.0359 Uiso 1.00 calc . . .
H(14) H 0.5231 0.2762 0.0019 0.0368 Uiso 1.00 calc . . .
H(15) H 0.4911 0.2241 0.3829 0.0422 Uiso 1.00 calc . . .
H(16) H 0.2882 0.1540 0.4143 0.0511 Uiso 1.00 calc . . .
H(17) H 0.2276 -0.0191 0.4053 0.0542 Uiso 1.00 calc . . .
H(18) H 0.3681 -0.1207 0.3648 0.0520 Uiso 1.00 calc . . .
H(19) H 0.5706 -0.0520 0.3317 0.0426 Uiso 1.00 calc . . .
H(20) H 0.7008 0.2297 0.5209 0.0448 Uiso 1.00 calc . . .
H(21) H 0.8757 0.3192 0.6721 0.0580 Uiso 1.00 calc . . .
H(22) H 1.1133 0.3609 0.6875 0.0543 Uiso 1.00 calc . . .
H(23) H 1.1773 0.3124 0.5494 0.0559 Uiso 1.00 calc . . .
H(24) H 1.0021 0.2200 0.3958 0.0448 Uiso 1.00 calc . . .
H(25) H 0.8762 0.0345 0.4356 0.0431 Uiso 1.00 calc . . .
H(26) H 0.9592 -0.1064 0.3945 0.0488 Uiso 1.00 calc . . .
H(27) H 0.9080 -0.1831 0.2279 0.0458 Uiso 1.00 calc . . .
H(28) H 0.7652 -0.1211 0.1004 0.0442 Uiso 1.00 calc . . .
H(29) H 0.6823 0.0204 0.1408 0.0365 Uiso 1.00 calc . . .
H(30) H 0.6168 0.4354 0.1250 0.0412 Uiso 1.00 calc . . .
H(31) H 0.6147 0.5820 0.0638 0.0536 Uiso 1.00 calc . . .
H(32) H 0.8157 0.6674 0.0407 0.0531 Uiso 1.00 calc . . .
H(33) H 1.0195 0.6048 0.0763 0.0559 Uiso 1.00 calc . . .
H(34) H 1.0199 0.4555 0.1313 0.0457 Uiso 1.00 calc . . .
H(35) H 0.9048 0.1276 0.1452 0.0409 Uiso 1.00 calc . . .
H(36) H 0.8999 0.0129 0.0082 0.0511 Uiso 1.00 calc . . .
H(37) H 0.8422 0.0479 -0.1489 0.0587 Uiso 1.00 calc . . .
H(38) H 0.7771 0.1988 -0.1717 0.0554 Uiso 1.00 calc . . .
H(39) H 0.7746 0.3142 -0.0355 0.0416 Uiso 1.00 calc . . .
H(40) H 0.9443 0.4518 0.3557 0.0447 Uiso 1.00 calc . . .
H(41) H 1.1709 0.5158 0.4782 0.0560 Uiso 1.00 calc . . .
H(42) H 1.3625 0.4530 0.4619 0.0610 Uiso 1.00 calc . . .
H(43) H 1.3282 0.3283 0.3222 0.0570 Uiso 1.00 calc . . .
H(44) H 1.1018 0.2647 0.1991 0.0449 Uiso 1.00 calc . . .

loop_
_atom_site_aniso_label
_atom_site_aniso_U_11
_atom_site_aniso_U_22
_atom_site_aniso_U_33
_atom_site_aniso_U_12
_atom_site_aniso_U_13
_atom_site_aniso_U_23
Ru 0.0256(1) 0.0210(1) 0.0200(1) 0.0076(1) 0.00389(9) 0.00577(9)
S 0.0464(5) 0.0246(4) 0.0250(4) 0.0126(4) 0.0071(4) 0.0026(3)
P(1) 0.0279(4) 0.0212(4) 0.0198(4) 0.0073(3) 0.0051(3) 0.0071(3)
P(2) 0.0270(4) 0.0205(4) 0.0210(4) 0.0063(3) 0.0043(3) 0.0063(3)
C(1) 0.041(2) 0.030(2) 0.038(2) 0.009(2) 0.014(2) 0.008(1)
C(2) 0.051(2) 0.039(2) 0.040(2) 0.017(2) 0.016(2) 0.010(2)
C(3) 0.049(2) 0.040(2) 0.048(2) 0.021(2) 0.017(2) 0.014(2)
C(4) 0.071(3) 0.055(3) 0.062(3) 0.036(3) 0.025(3) 0.013(2)
C(5) 0.062(3) 0.056(3) 0.076(4) 0.020(3) 0.002(3) 0.022(3)
C(6) 0.081(4) 0.057(3) 0.101(5) 0.033(3) 0.057(4) 0.043(3)
C(7) 0.028(2) 0.036(2) 0.029(2) 0.014(2) -0.003(1) 0.005(1)
C(8) 0.024(2) 0.042(2) 0.024(2) 0.007(2) 0.001(1) 0.006(1)
C(9) 0.028(2) 0.027(2) 0.029(2) 0.001(1) 0.000(1) 0.005(1)
C(10) 0.029(2) 0.029(2) 0.022(2) 0.003(1) 0.001(1) 0.002(1)
C(11) 0.034(2) 0.032(2) 0.019(2) 0.009(2) -0.001(1) 0.008(1)
C(12) 0.035(2) 0.028(2) 0.022(2) 0.006(1) 0.008(1) 0.010(1)
C(13) 0.034(2) 0.037(2) 0.034(2) 0.008(2) 0.012(2) 0.010(2)
C(14) 0.036(2) 0.055(2) 0.040(2) 0.012(2) 0.016(2) 0.013(2)
C(15) 0.039(2) 0.054(3) 0.038(2) -0.003(2) 0.013(2) 0.015(2)
C(16) 0.049(2) 0.035(2) 0.038(2) -0.006(2) 0.012(2) 0.011(2)
C(17) 0.042(2) 0.030(2) 0.033(2) 0.006(2) 0.012(2) 0.009(1)
C(18) 0.030(2) 0.022(1) 0.025(2) 0.004(1) 0.003(1) 0.010(1)
C(19) 0.040(2) 0.038(2) 0.030(2) 0.014(2) 0.006(2) 0.006(1)
C(20) 0.061(3) 0.045(2) 0.031(2) 0.020(2) 0.006(2) -0.001(2)
C(21) 0.052(2) 0.031(2) 0.035(2) 0.010(2) -0.007(2) 0.007(2)
C(22) 0.037(2) 0.048(2) 0.041(2) -0.002(2) -0.004(2) 0.022(2)
C(23) 0.038(2) 0.047(2) 0.033(2) 0.012(2) 0.013(2) 0.025(2)
C(24) 0.030(2) 0.025(2) 0.027(2) 0.008(1) 0.007(1) 0.009(1)
C(25) 0.049(2) 0.033(2) 0.027(2) 0.020(2) 0.007(2) 0.012(1)
C(26) 0.045(2) 0.034(2) 0.041(2) 0.017(2) 0.005(2) 0.016(2)
C(27) 0.043(2) 0.029(2) 0.042(2) 0.017(2) 0.009(2) 0.010(2)
C(28) 0.042(2) 0.033(2) 0.032(2) 0.017(2) 0.006(2) 0.003(1)
C(29) 0.031(2) 0.028(2) 0.030(2) 0.010(1) 0.006(1) 0.007(1)
C(30) 0.037(2) 0.020(1) 0.024(2) 0.005(1) 0.006(1) 0.006(1)
C(31) 0.041(2) 0.027(2) 0.031(2) 0.011(2) 0.006(2) 0.008(1)
C(32) 0.058(2) 0.034(2) 0.046(2) 0.024(2) 0.014(2) 0.015(2)
C(33) 0.066(3) 0.026(2) 0.037(2) 0.010(2) 0.010(2) 0.013(2)
C(34) 0.052(2) 0.035(2) 0.047(2) -0.002(2) 0.011(2) 0.020(2)
C(35) 0.040(2) 0.032(2) 0.041(2) 0.006(2) 0.010(2) 0.017(2)
C(36) 0.027(2) 0.023(2) 0.032(2) 0.005(1) 0.010(1) 0.006(1)
C(37) 0.031(2) 0.030(2) 0.042(2) 0.006(2) 0.014(2) 0.010(1)
C(38) 0.042(2) 0.034(2) 0.059(3) 0.014(2) 0.026(2) 0.006(2)
C(39) 0.055(2) 0.040(2) 0.053(3) 0.006(2) 0.032(2) -0.004(2)
C(40) 0.055(2) 0.045(2) 0.035(2) 0.001(2) 0.021(2) 0.003(2)
C(41) 0.043(2) 0.029(2) 0.030(2) 0.006(2) 0.013(2) 0.007(1)
C(42) 0.037(2) 0.025(2) 0.026(2) 0.007(1) 0.004(1) 0.014(1)
C(43) 0.040(2) 0.031(2) 0.031(2) 0.007(2) 0.000(2) 0.009(1)
C(44) 0.051(2) 0.039(2) 0.027(2) -0.007(2) -0.007(2) 0.009(2)
C(45) 0.036(2) 0.047(2) 0.047(2) -0.008(2) -0.013(2) 0.026(2)
C(46) 0.029(2) 0.046(2) 0.058(3) 0.006(2) -0.001(2) 0.020(2)
C(47) 0.031(2) 0.039(2) 0.041(2) 0.009(2) 0.006(2) 0.018(2)

loop_
_atom_type_symbol
_atom_type_description
_atom_type_scat_dispersion_real
_atom_type_scat_dispersion_imag
_atom_type_scat_source
Ru Ru -1.259 0.836
;International Tables for Crystallography
(1992, Vol. C, Tables 4.2.6.8 and 6.1.1.1)
;
P P 0.102 0.094
;International Tables for Crystallography
(1992, Vol. C, Tables 4.2.6.8 and 6.1.1.1)
;
S S 0.125 0.123
;International Tables for Crystallography
(1992, Vol. C, Tables 4.2.6.8 and 6.1.1.1)
;
C C 0.003 0.002
;International Tables for Crystallography
(1992, Vol. C, Tables 4.2.6.8 and 6.1.1.1)
;
H H 0.000 0.000
;International Tables for Crystallography
(1992, Vol. C, Table 6.1.1.2)
;

loop_
_geom_angle_atom_site_label_1
_geom_angle_atom_site_label_2
_geom_angle_atom_site_label_3
_geom_angle
_geom_angle_site_symmetry_1
_geom_angle_site_symmetry_2
_geom_angle_site_symmetry_3
_geom_angle_publ_flag
S Ru P(1) 84.81(3) . . 0_555 yes
S Ru P(2) 90.58(3) . . 0_555 yes
S Ru C(7) 95.62(9) . . 0_555 yes
S Ru C(8) 101.68(9) . . 0_555 yes
S Ru C(9) 135.93(10) . . 0_555 yes
S Ru C(10) 158.15(9) . . 0_555 yes
S Ru C(11) 122.69(9) . . 0_555 yes
P(1) Ru P(2) 103.37(3) . . 0_555 yes
P(1) Ru C(7) 139.9(1) . . 0_555 yes
P(1) Ru C(8) 103.06(10) . . 0_555 yes
P(1) Ru C(9) 89.73(9) . . 0_555 yes
P(1) Ru C(10) 112.75(9) . . 0_555 yes
P(1) Ru C(11) 149.99(9) . . 0_555 yes
P(2) Ru C(7) 116.7(1) . . 0_555 yes
P(2) Ru C(8) 151.71(9) . . 0_555 yes
P(2) Ru C(9) 133.01(10) . . 0_555 yes
P(2) Ru C(10) 97.43(10) . . 0_555 yes
P(2) Ru C(11) 89.26(10) . . 0_555 yes
C(7) Ru C(8) 37.5(1) . . 0_555 yes
C(7) Ru C(9) 62.5(1) . . 0_555 yes
C(7) Ru C(10) 62.6(1) . . 0_555 yes
C(7) Ru C(11) 37.2(1) . . 0_555 yes
C(8) Ru C(9) 37.5(1) . . 0_555 yes
C(8) Ru C(10) 62.8(1) . . 0_555 yes
C(8) Ru C(11) 62.6(1) . . 0_555 yes
C(9) Ru C(10) 37.4(1) . . 0_555 yes
C(9) Ru C(11) 62.6(1) . . 0_555 yes
C(10) Ru C(11) 37.7(1) . . 0_555 yes
Ru S C(1) 112.9(1) . . 0_555 yes
Ru P(1) C(12) 108.0(1) . . 0_555 yes
Ru P(1) C(18) 121.3(1) . . 0_555 yes
Ru P(1) C(24) 119.8(1) . . 0_555 yes
C(12) P(1) C(18) 103.0(2) . . 0_555 yes
C(12) P(1) C(24) 101.0(2) . . 0_555 yes
C(18) P(1) C(24) 100.8(1) . . 0_555 yes
Ru P(2) C(30) 115.6(1) . . 0_555 yes
Ru P(2) C(36) 109.1(1) . . 0_555 yes
Ru P(2) C(42) 126.6(1) . . 0_555 yes
C(30) P(2) C(36) 100.9(1) . . 0_555 yes
C(30) P(2) C(42) 97.2(2) . . 0_555 yes
C(36) P(2) C(42) 103.9(2) . . 0_555 yes
S C(1) C(2) 173.3(4) . . 0_555 yes
C(1) C(2) C(3) 174.9(4) . . 0_555 yes
C(2) C(3) C(4) 108.5(4) . . 0_555 yes
C(2) C(3) C(5) 110.0(4) . . 0_555 yes
C(2) C(3) C(6) 111.8(4) . . 0_555 yes
C(4) C(3) C(5) 108.6(4) . . 0_555 yes
C(4) C(3) C(6) 108.1(4) . . 0_555 yes
C(5) C(3) C(6) 109.8(4) . . 0_555 yes
Ru C(7) C(8) 71.7(2) . . 0_555 yes
Ru C(7) C(11) 71.7(2) . . 0_555 yes
C(8) C(7) C(11) 108.9(3) . . 0_555 yes
Ru C(8) C(7) 70.8(2) . . 0_555 yes
Ru C(8) C(9) 70.3(2) . . 0_555 yes
C(7) C(8) C(9) 106.8(3) . . 0_555 yes
Ru C(9) C(8) 72.1(2) . . 0_555 yes
Ru C(9) C(10) 71.5(2) . . 0_555 yes
C(8) C(9) C(10) 108.9(3) . . 0_555 yes
Ru C(10) C(9) 71.1(2) . . 0_555 yes
Ru C(10) C(11) 71.7(2) . . 0_555 yes
C(9) C(10) C(11) 107.7(3) . . 0_555 yes
Ru C(11) C(7) 71.1(2) . . 0_555 yes
Ru C(11) C(10) 70.5(2) . . 0_555 yes
C(7) C(11) C(10) 107.6(3) . . 0_555 yes
P(1) C(12) C(13) 118.2(3) . . 0_555 yes
P(1) C(12) C(17) 122.9(3) . . 0_555 yes
C(13) C(12) C(17) 118.8(3) . . 0_555 yes
C(12) C(13) C(14) 120.6(4) . . 0_555 yes
C(13) C(14) C(15) 119.7(4) . . 0_555 yes
C(14) C(15) C(16) 120.1(4) . . 0_555 yes
C(15) C(16) C(17) 120.6(4) . . 0_555 yes
C(12) C(17) C(16) 120.2(3) . . 0_555 yes
P(1) C(18) C(19) 122.6(3) . . 0_555 yes
P(1) C(18) C(23) 118.8(3) . . 0_555 yes
C(19) C(18) C(23) 118.5(3) . . 0_555 yes
C(18) C(19) C(20) 120.4(4) . . 0_555 yes
C(19) C(20) C(21) 121.4(4) . . 0_555 yes
C(20) C(21) C(22) 119.0(4) . . 0_555 yes
C(21) C(22) C(23) 120.4(4) . . 0_555 yes
C(18) C(23) C(22) 120.3(4) . . 0_555 yes
P(1) C(24) C(25) 122.1(3) . . 0_555 yes
P(1) C(24) C(29) 119.7(2) . . 0_555 yes
C(25) C(24) C(29) 118.2(3) . . 0_555 yes
C(24) C(25) C(26) 120.7(3) . . 0_555 yes
C(25) C(26) C(27) 120.6(3) . . 0_555 yes
C(26) C(27) C(28) 119.5(3) . . 0_555 yes
C(27) C(28) C(29) 120.0(3) . . 0_555 yes
C(24) C(29) C(28) 120.9(3) . . 0_555 yes
P(2) C(30) C(31) 121.8(3) . . 0_555 yes
P(2) C(30) C(35) 119.7(3) . . 0_555 yes
C(31) C(30) C(35) 118.5(3) . . 0_555 yes
C(30) C(31) C(32) 120.3(4) . . 0_555 yes
C(31) C(32) C(33) 120.6(4) . . 0_555 yes
C(32) C(33) C(34) 119.5(3) . . 0_555 yes
C(33) C(34) C(35) 120.2(4) . . 0_555 yes
C(30) C(35) C(34) 120.9(4) . . 0_555 yes
P(2) C(36) C(37) 118.4(3) . . 0_555 yes
P(2) C(36) C(41) 122.9(2) . . 0_555 yes
C(37) C(36) C(41) 118.3(3) . . 0_555 yes
C(36) C(37) C(38) 120.2(3) . . 0_555 yes
C(37) C(38) C(39) 121.7(4) . . 0_555 yes
C(38) C(39) C(40) 119.1(4) . . 0_555 yes
C(39) C(40) C(41) 120.2(4) . . 0_555 yes
C(36) C(41) C(40) 120.6(3) . . 0_555 yes
P(2) C(42) C(43) 116.2(3) . . 0_555 yes
P(2) C(42) C(47) 124.7(3) . . 0_555 yes
C(43) C(42) C(47) 119.0(3) . . 0_555 yes
C(42) C(43) C(44) 120.7(4) . . 0_555 yes
C(43) C(44) C(45) 120.0(4) . . 0_555 yes
C(44) C(45) C(46) 119.9(4) . . 0_555 yes
C(45) C(46) C(47) 120.2(4) . . 0_555 yes
C(42) C(47) C(46) 120.3(4) . . 0_555 yes

loop_
_geom_bond_atom_site_label_1
_geom_bond_atom_site_label_2
_geom_bond_distance
_geom_bond_site_symmetry_1
_geom_bond_site_symmetry_2
_geom_bond_publ_flag
Ru S 2.4207(8) . . yes
Ru P(1) 2.3298(8) . . yes
Ru P(2) 2.3169(9) . . yes
Ru C(7) 2.216(3) . . yes
Ru C(8) 2.228(3) . . yes
Ru C(9) 2.204(3) . . yes
Ru C(10) 2.209(3) . . yes
Ru C(11) 2.225(3) . . yes
S C(1) 1.664(4) . . yes
P(1) C(12) 1.856(4) . . yes
P(1) C(18) 1.842(3) . . yes
P(1) C(24) 1.840(3) . . yes
P(2) C(30) 1.852(3) . . yes
P(2) C(36) 1.834(3) . . yes
P(2) C(42) 1.840(4) . . yes
C(1) C(2) 1.211(5) . . yes
C(2) C(3) 1.467(5) . . yes
C(3) C(4) 1.510(6) . . yes
C(3) C(5) 1.508(7) . . yes
C(3) C(6) 1.529(7) . . yes
C(7) C(8) 1.429(5) . . yes
C(7) C(11) 1.416(5) . . yes
C(8) C(9) 1.426(5) . . yes
C(9) C(10) 1.416(5) . . yes
C(10) C(11) 1.433(5) . . yes
C(12) C(13) 1.406(5) . . yes
C(12) C(17) 1.384(5) . . yes
C(13) C(14) 1.384(5) . . yes
C(14) C(15) 1.388(6) . . yes
C(15) C(16) 1.372(6) . . yes
C(16) C(17) 1.393(6) . . yes
C(18) C(19) 1.391(5) . . yes
C(18) C(23) 1.380(5) . . yes
C(19) C(20) 1.388(6) . . yes
C(20) C(21) 1.371(7) . . yes
C(21) C(22) 1.373(7) . . yes
C(22) C(23) 1.415(6) . . yes
C(24) C(25) 1.403(4) . . yes
C(24) C(29) 1.394(5) . . yes
C(25) C(26) 1.388(5) . . yes
C(26) C(27) 1.377(6) . . yes
C(27) C(28) 1.396(5) . . yes
C(28) C(29) 1.390(5) . . yes
C(30) C(31) 1.387(5) . . yes
C(30) C(35) 1.392(5) . . yes
C(31) C(32) 1.398(5) . . yes
C(32) C(33) 1.375(7) . . yes
C(33) C(34) 1.382(6) . . yes
C(34) C(35) 1.388(5) . . yes
C(36) C(37) 1.403(5) . . yes
C(36) C(41) 1.391(5) . . yes
C(37) C(38) 1.382(5) . . yes
C(38) C(39) 1.368(7) . . yes
C(39) C(40) 1.388(6) . . yes
C(40) C(41) 1.399(5) . . yes
C(42) C(43) 1.384(5) . . yes
C(42) C(47) 1.395(5) . . yes
C(43) C(44) 1.393(5) . . yes
C(44) C(45) 1.386(7) . . yes
C(45) C(46) 1.381(7) . . yes
C(46) C(47) 1.394(5) . . yes

loop_
_geom_contact_atom_site_label_1
_geom_contact_atom_site_label_2
_geom_contact_distance
_geom_contact_site_symmetry_1
_geom_contact_site_symmetry_2
_geom_contact_publ_flag
S C(44) 3.587(4) . 2_766 ?
C(5) C(35) 3.582(7) . 1_455 ?
C(9) C(38) 3.501(6) . 2_655 ?
C(9) C(39) 3.571(6) . 2_655 ?
C(10) C(28) 3.547(5) . 2_655 ?
C(11) C(28) 3.537(5) . 2_655 ?
C(20) C(44) 3.563(6) . 2_766 ?
C(38) C(38) 3.595(7) . 2_755 ?

loop_
_geom_torsion_atom_site_label_1
_geom_torsion_atom_site_label_2
_geom_torsion_atom_site_label_3
_geom_torsion_atom_site_label_4
_geom_torsion
_geom_torsion_site_symmetry_1
_geom_torsion_site_symmetry_2
_geom_torsion_site_symmetry_3
_geom_torsion_site_symmetry_4
_geom_torsion_publ_flag
Ru S C(1) C(2) 173(3) 0_555 20_1 5_555 55_5 yes
Ru P(1) C(12) C(13) -52.4(3) 0_555 20_1 5_555 55_5 yes
Ru P(1) C(12) C(17) 124.8(3) 0_555 20_1 5_555 55_5 yes
Ru P(1) C(18) C(19) 96.7(3) 0_555 20_1 5_555 55_5 yes
Ru P(1) C(18) C(23) -80.7(3) 0_555 20_1 5_555 55_5 yes
Ru P(1) C(24) C(25) 164.3(3) 0_555 20_1 5_555 55_5 yes
Ru P(1) C(24) C(29) -18.4(3) 0_555 20_1 5_555 55_5 yes
Ru P(2) C(30) C(31) -2.7(3) 0_555 20_1 5_555 55_5 yes
Ru P(2) C(30) C(35) 178.7(3) 0_555 20_1 5_555 55_5 yes
Ru P(2) C(36) C(37) -72.0(3) 0_555 20_1 5_555 55_5 yes
Ru P(2) C(36) C(41) 100.6(3) 0_555 20_1 5_555 55_5 yes
Ru P(2) C(42) C(43) -63.2(3) 0_555 20_1 5_555 55_5 yes
Ru P(2) C(42) C(47) 120.3(3) 0_555 20_1 5_555 55_5 yes
Ru C(7) C(8) C(9) -61.4(2) 0_555 20_1 5_555 55_5 yes
Ru C(7) C(11) C(10) 61.4(2) 0_555 20_1 5_555 55_5 yes
Ru C(8) C(7) C(11) 62.5(2) 0_555 20_1 5_555 55_5 yes
Ru C(8) C(9) C(10) -62.4(2) 0_555 20_1 5_555 55_5 yes
Ru C(9) C(8) C(7) 61.8(2) 0_555 20_1 5_555 55_5 yes
Ru C(9) C(10) C(11) -62.8(2) 0_555 20_1 5_555 55_5 yes
Ru C(10) C(9) C(8) 62.8(2) 0_555 20_1 5_555 55_5 yes
Ru C(10) C(11) C(7) -61.8(2) 0_555 20_1 5_555 55_5 yes
Ru C(11) C(7) C(8) -62.4(2) 0_555 20_1 5_555 55_5 yes
Ru C(11) C(10) C(9) 62.4(2) 0_555 20_1 5_555 55_5 yes
S Ru P(1) C(12) 87.9(1) 0_555 20_1 5_555 55_5 yes
S Ru P(1) C(18) -30.4(1) 0_555 20_1 5_555 55_5 yes
S Ru P(1) C(24) -157.4(1) 0_555 20_1 5_555 55_5 yes
S Ru P(2) C(30) -66.5(1) 0_555 20_1 5_555 55_5 yes
S Ru P(2) C(36) -179.4(1) 0_555 20_1 5_555 55_5 yes
S Ru P(2) C(42) 55.6(1) 0_555 20_1 5_555 55_5 yes
S Ru C(7) C(8) -101.9(2) 0_555 20_1 5_555 55_5 yes
S Ru C(7) C(11) 140.2(2) 0_555 20_1 5_555 55_5 yes
S Ru C(8) C(7) 84.0(2) 0_555 20_1 5_555 55_5 yes
S Ru C(8) C(9) -159.3(2) 0_555 20_1 5_555 55_5 yes
S Ru C(9) C(8) 29.9(3) 0_555 20_1 5_555 55_5 yes
S Ru C(9) C(10) 147.8(2) 0_555 20_1 5_555 55_5 yes
S Ru C(10) C(9) -85.3(3) 0_555 20_1 5_555 55_5 yes
S Ru C(10) C(11) 31.6(4) 0_555 20_1 5_555 55_5 yes
S Ru C(11) C(7) -49.2(2) 0_555 20_1 5_555 55_5 yes
S Ru C(11) C(10) -166.6(2) 0_555 20_1 5_555 55_5 yes
S C(1) C(2) C(3) -53(7) 0_555 20_1 5_555 55_5 yes
P(1) Ru S C(1) -165.3(2) 0_555 20_1 5_555 55_5 yes
P(1) Ru P(2) C(30) -151.3(1) 0_555 20_1 5_555 55_5 yes
P(1) Ru P(2) C(36) 95.8(1) 0_555 20_1 5_555 55_5 yes
P(1) Ru P(2) C(42) -29.2(1) 0_555 20_1 5_555 55_5 yes
P(1) Ru C(7) C(8) -13.3(3) 0_555 20_1 5_555 55_5 yes
P(1) Ru C(7) C(11) -131.2(2) 0_555 20_1 5_555 55_5 yes
P(1) Ru C(8) C(7) 171.3(2) 0_555 20_1 5_555 55_5 yes
P(1) Ru C(8) C(9) -71.9(2) 0_555 20_1 5_555 55_5 yes
P(1) Ru C(9) C(8) 112.2(2) 0_555 20_1 5_555 55_5 yes
P(1) Ru C(9) C(10) -130.0(2) 0_555 20_1 5_555 55_5 yes
P(1) Ru C(10) C(9) 56.2(2) 0_555 20_1 5_555 55_5 yes
P(1) Ru C(10) C(11) 173.0(2) 0_555 20_1 5_555 55_5 yes
P(1) Ru C(11) C(7) 104.5(2) 0_555 20_1 5_555 55_5 yes
P(1) Ru C(11) C(10) -12.9(3) 0_555 20_1 5_555 55_5 yes
P(1) C(12) C(13) C(14) 176.3(3) 0_555 20_1 5_555 55_5 yes
P(1) C(12) C(17) C(16) -176.5(3) 0_555 20_1 5_555 55_5 yes
P(1) C(18) C(19) C(20) -177.1(3) 0_555 20_1 5_555 55_5 yes
P(1) C(18) C(23) C(22) 176.9(3) 0_555 20_1 5_555 55_5 yes
P(1) C(24) C(25) C(26) 178.5(3) 0_555 20_1 5_555 55_5 yes
P(1) C(24) C(29) C(28) -178.4(3) 0_555 20_1 5_555 55_5 yes
P(2) Ru S C(1) 91.4(2) 0_555 20_1 5_555 55_5 yes
P(2) Ru P(1) C(12) 177.2(1) 0_555 20_1 5_555 55_5 yes
P(2) Ru P(1) C(18) 58.9(1) 0_555 20_1 5_555 55_5 yes
P(2) Ru P(1) C(24) -68.1(1) 0_555 20_1 5_555 55_5 yes
P(2) Ru C(7) C(8) 164.6(2) 0_555 20_1 5_555 55_5 yes
P(2) Ru C(7) C(11) 46.7(2) 0_555 20_1 5_555 55_5 yes
P(2) Ru C(8) C(7) -30.0(3) 0_555 20_1 5_555 55_5 yes
P(2) Ru C(8) C(9) 86.8(3) 0_555 20_1 5_555 55_5 yes
P(2) Ru C(9) C(8) -139.7(2) 0_555 20_1 5_555 55_5 yes
P(2) Ru C(9) C(10) -21.8(2) 0_555 20_1 5_555 55_5 yes
P(2) Ru C(10) C(9) 164.1(2) 0_555 20_1 5_555 55_5 yes
P(2) Ru C(10) C(11) -79.1(2) 0_555 20_1 5_555 55_5 yes
P(2) Ru C(11) C(7) -139.4(2) 0_555 20_1 5_555 55_5 yes
P(2) Ru C(11) C(10) 103.2(2) 0_555 20_1 5_555 55_5 yes
P(2) C(30) C(31) C(32) -177.2(3) 0_555 20_1 5_555 55_5 yes
P(2) C(30) C(35) C(34) 178.6(3) 0_555 20_1 5_555 55_5 yes
P(2) C(36) C(37) C(38) 172.2(3) 0_555 20_1 5_555 55_5 yes
P(2) C(36) C(41) C(40) -172.8(3) 0_555 20_1 5_555 55_5 yes
P(2) C(42) C(43) C(44) -177.6(3) 0_555 20_1 5_555 55_5 yes
P(2) C(42) C(47) C(46) 177.5(3) 0_555 20_1 5_555 55_5 yes
C(1) S Ru C(7) -25.5(2) 0_555 20_1 5_555 55_5 yes
C(1) S Ru C(8) -63.0(2) 0_555 20_1 5_555 55_5 yes
C(1) S Ru C(9) -81.0(2) 0_555 20_1 5_555 55_5 yes
C(1) S Ru C(10) -20.5(3) 0_555 20_1 5_555 55_5 yes
C(1) S Ru C(11) 1.9(2) 0_555 20_1 5_555 55_5 yes
C(1) C(2) C(3) C(4) 44(5) 0_555 20_1 5_555 55_5 yes
C(1) C(2) C(3) C(5) -74(5) 0_555 20_1 5_555 55_5 yes
C(1) C(2) C(3) C(6) 163(5) 0_555 20_1 5_555 55_5 yes
C(7) Ru P(1) C(12) -4.7(2) 0_555 20_1 5_555 55_5 yes
C(7) Ru P(1) C(18) -123.0(2) 0_555 20_1 5_555 55_5 yes
C(7) Ru P(1) C(24) 110.0(2) 0_555 20_1 5_555 55_5 yes
C(7) Ru P(2) C(30) 30.1(2) 0_555 20_1 5_555 55_5 yes
C(7) Ru P(2) C(36) -82.8(2) 0_555 20_1 5_555 55_5 yes
C(7) Ru P(2) C(42) 152.2(2) 0_555 20_1 5_555 55_5 yes
C(7) Ru C(8) C(9) 116.8(3) 0_555 20_1 5_555 55_5 yes
C(7) Ru C(9) C(8) -37.8(2) 0_555 20_1 5_555 55_5 yes
C(7) Ru C(9) C(10) 80.1(2) 0_555 20_1 5_555 55_5 yes
C(7) Ru C(10) C(9) -79.7(2) 0_555 20_1 5_555 55_5 yes
C(7) Ru C(10) C(11) 37.2(2) 0_555 20_1 5_555 55_5 yes
C(7) Ru C(11) C(10) -117.4(3) 0_555 20_1 5_555 55_5 yes
C(7) C(8) Ru C(9) -116.8(3) 0_555 20_1 5_555 55_5 yes
C(7) C(8) Ru C(10) -79.6(2) 0_555 20_1 5_555 55_5 yes
C(7) C(8) Ru C(11) -37.0(2) 0_555 20_1 5_555 55_5 yes
C(7) C(8) C(9) C(10) -0.6(4) 0_555 20_1 5_555 55_5 yes
C(7) C(11) Ru C(8) 37.3(2) 0_555 20_1 5_555 55_5 yes
C(7) C(11) Ru C(9) 79.7(2) 0_555 20_1 5_555 55_5 yes
C(7) C(11) Ru C(10) 117.4(3) 0_555 20_1 5_555 55_5 yes
C(7) C(11) C(10) C(9) 0.6(4) 0_555 20_1 5_555 55_5 yes
C(8) Ru P(1) C(12) -13.0(1) 0_555 20_1 5_555 55_5 yes
C(8) Ru P(1) C(18) -131.3(2) 0_555 20_1 5_555 55_5 yes
C(8) Ru P(1) C(24) 101.8(2) 0_555 20_1 5_555 55_5 yes
C(8) Ru P(2) C(30) 50.0(2) 0_555 20_1 5_555 55_5 yes
C(8) Ru P(2) C(36) -62.9(2) 0_555 20_1 5_555 55_5 yes
C(8) Ru P(2) C(42) 172.0(2) 0_555 20_1 5_555 55_5 yes
C(8) Ru C(7) C(11) -117.9(3) 0_555 20_1 5_555 55_5 yes
C(8) Ru C(9) C(10) 117.9(3) 0_555 20_1 5_555 55_5 yes
C(8) Ru C(10) C(9) -37.3(2) 0_555 20_1 5_555 55_5 yes
C(8) Ru C(10) C(11) 79.6(2) 0_555 20_1 5_555 55_5 yes
C(8) Ru C(11) C(10) -80.1(2) 0_555 20_1 5_555 55_5 yes
C(8) C(7) Ru C(9) 37.8(2) 0_555 20_1 5_555 55_5 yes
C(8) C(7) Ru C(10) 80.2(2) 0_555 20_1 5_555 55_5 yes
C(8) C(7) Ru C(11) 117.9(3) 0_555 20_1 5_555 55_5 yes
C(8) C(7) C(11) C(10) -1.0(4) 0_555 20_1 5_555 55_5 yes
C(8) C(9) Ru C(10) -117.9(3) 0_555 20_1 5_555 55_5 yes
C(8) C(9) Ru C(11) -79.9(2) 0_555 20_1 5_555 55_5 yes
C(8) C(9) C(10) C(11) 0.0(4) 0_555 20_1 5_555 55_5 yes
C(9) Ru P(1) C(12) -48.4(1) 0_555 20_1 5_555 55_5 yes
C(9) Ru P(1) C(18) -166.7(2) 0_555 20_1 5_555 55_5 yes
C(9) Ru P(1) C(24) 66.4(2) 0_555 20_1 5_555 55_5 yes
C(9) Ru P(2) C(30) 106.3(2) 0_555 20_1 5_555 55_5 yes
C(9) Ru P(2) C(36) -6.6(2) 0_555 20_1 5_555 55_5 yes
C(9) Ru P(2) C(42) -131.7(2) 0_555 20_1 5_555 55_5 yes
C(9) Ru C(7) C(11) -80.1(2) 0_555 20_1 5_555 55_5 yes
C(9) Ru C(10) C(11) 116.9(3) 0_555 20_1 5_555 55_5 yes
C(9) Ru C(11) C(10) -37.6(2) 0_555 20_1 5_555 55_5 yes
C(9) C(8) Ru C(10) 37.2(2) 0_555 20_1 5_555 55_5 yes
C(9) C(8) Ru C(11) 79.8(2) 0_555 20_1 5_555 55_5 yes
C(9) C(8) C(7) C(11) 1.0(4) 0_555 20_1 5_555 55_5 yes
C(9) C(10) Ru C(11) -116.9(3) 0_555 20_1 5_555 55_5 yes
C(10) Ru P(1) C(12) -78.7(2) 0_555 20_1 5_555 55_5 yes
C(10) Ru P(1) C(18) 163.0(2) 0_555 20_1 5_555 55_5 yes
C(10) Ru P(1) C(24) 36.0(2) 0_555 20_1 5_555 55_5 yes
C(10) Ru P(2) C(30) 93.1(1) 0_555 20_1 5_555 55_5 yes
C(10) Ru P(2) C(36) -19.8(1) 0_555 20_1 5_555 55_5 yes
C(10) Ru P(2) C(42) -144.8(2) 0_555 20_1 5_555 55_5 yes
C(10) Ru C(7) C(11) -37.7(2) 0_555 20_1 5_555 55_5 yes
C(10) C(9) Ru C(11) 37.9(2) 0_555 20_1 5_555 55_5 yes
C(11) Ru P(1) C(12) -70.2(2) 0_555 20_1 5_555 55_5 yes
C(11) Ru P(1) C(18) 171.5(2) 0_555 20_1 5_555 55_5 yes
C(11) Ru P(1) C(24) 44.6(2) 0_555 20_1 5_555 55_5 yes
C(11) Ru P(2) C(30) 56.2(1) 0_555 20_1 5_555 55_5 yes
C(11) Ru P(2) C(36) -56.7(1) 0_555 20_1 5_555 55_5 yes
C(11) Ru P(2) C(42) 178.3(2) 0_555 20_1 5_555 55_5 yes
C(12) P(1) C(18) C(19) -24.1(3) 0_555 20_1 5_555 55_5 yes
C(12) P(1) C(18) C(23) 158.5(3) 0_555 20_1 5_555 55_5 yes
C(12) P(1) C(24) C(25) -77.4(3) 0_555 20_1 5_555 55_5 yes
C(12) P(1) C(24) C(29) 100.0(3) 0_555 20_1 5_555 55_5 yes
C(12) C(13) C(14) C(15) 0.7(6) 0_555 20_1 5_555 55_5 yes
C(12) C(17) C(16) C(15) -0.1(6) 0_555 20_1 5_555 55_5 yes
C(13) C(12) P(1) C(18) 77.1(3) 0_555 20_1 5_555 55_5 yes
C(13) C(12) P(1) C(24) -179.0(3) 0_555 20_1 5_555 55_5 yes
C(13) C(12) C(17) C(16) 0.7(5) 0_555 20_1 5_555 55_5 yes
C(13) C(14) C(15) C(16) 0.0(6) 0_555 20_1 5_555 55_5 yes
C(14) C(13) C(12) C(17) -1.0(5) 0_555 20_1 5_555 55_5 yes
C(14) C(15) C(16) C(17) -0.3(6) 0_555 20_1 5_555 55_5 yes
C(17) C(12) P(1) C(18) -105.7(3) 0_555 20_1 5_555 55_5 yes
C(17) C(12) P(1) C(24) -1.8(3) 0_555 20_1 5_555 55_5 yes
C(18) P(1) C(24) C(25) 28.3(3) 0_555 20_1 5_555 55_5 yes
C(18) P(1) C(24) C(29) -154.4(3) 0_555 20_1 5_555 55_5 yes
C(18) C(19) C(20) C(21) 0.1(6) 0_555 20_1 5_555 55_5 yes
C(18) C(23) C(22) C(21) 0.7(6) 0_555 20_1 5_555 55_5 yes
C(19) C(18) P(1) C(24) -128.2(3) 0_555 20_1 5_555 55_5 yes
C(19) C(18) C(23) C(22) -0.6(5) 0_555 20_1 5_555 55_5 yes
C(19) C(20) C(21) C(22) -0.1(6) 0_555 20_1 5_555 55_5 yes
C(20) C(19) C(18) C(23) 0.3(5) 0_555 20_1 5_555 55_5 yes
C(20) C(21) C(22) C(23) -0.3(6) 0_555 20_1 5_555 55_5 yes
C(23) C(18) P(1) C(24) 54.4(3) 0_555 20_1 5_555 55_5 yes
C(24) C(25) C(26) C(27) -0.1(7) 0_555 20_1 5_555 55_5 yes
C(24) C(29) C(28) C(27) -0.2(6) 0_555 20_1 5_555 55_5 yes
C(25) C(24) C(29) C(28) -0.9(6) 0_555 20_1 5_555 55_5 yes
C(25) C(26) C(27) C(28) -1.1(7) 0_555 20_1 5_555 55_5 yes
C(26) C(25) C(24) C(29) 1.1(6) 0_555 20_1 5_555 55_5 yes
C(26) C(27) C(28) C(29) 1.2(6) 0_555 20_1 5_555 55_5 yes
C(30) P(2) C(36) C(37) 165.8(3) 0_555 20_1 5_555 55_5 yes
C(30) P(2) C(36) C(41) -21.7(3) 0_555 20_1 5_555 55_5 yes
C(30) P(2) C(42) C(43) 66.4(3) 0_555 20_1 5_555 55_5 yes
C(30) P(2) C(42) C(47) -110.1(3) 0_555 20_1 5_555 55_5 yes
C(30) C(31) C(32) C(33) -1.6(6) 0_555 20_1 5_555 55_5 yes
C(30) C(35) C(34) C(33) -1.0(6) 0_555 20_1 5_555 55_5 yes
C(31) C(30) P(2) C(36) 114.8(3) 0_555 20_1 5_555 55_5 yes
C(31) C(30) P(2) C(42) -139.4(3) 0_555 20_1 5_555 55_5 yes
C(31) C(30) C(35) C(34) 0.0(6) 0_555 20_1 5_555 55_5 yes
C(31) C(32) C(33) C(34) 0.5(6) 0_555 20_1 5_555 55_5 yes
C(32) C(31) C(30) C(35) 1.4(5) 0_555 20_1 5_555 55_5 yes
C(32) C(33) C(34) C(35) 0.8(7) 0_555 20_1 5_555 55_5 yes
C(35) C(30) P(2) C(36) -63.7(3) 0_555 20_1 5_555 55_5 yes
C(35) C(30) P(2) C(42) 42.0(3) 0_555 20_1 5_555 55_5 yes
C(36) P(2) C(42) C(43) 169.6(3) 0_555 20_1 5_555 55_5 yes
C(36) P(2) C(42) C(47) -6.9(3) 0_555 20_1 5_555 55_5 yes
C(36) C(37) C(38) C(39) 1.6(6) 0_555 20_1 5_555 55_5 yes
C(36) C(41) C(40) C(39) 0.4(6) 0_555 20_1 5_555 55_5 yes
C(37) C(36) P(2) C(42) 65.4(3) 0_555 20_1 5_555 55_5 yes
C(37) C(36) C(41) C(40) -0.3(6) 0_555 20_1 5_555 55_5 yes
C(37) C(38) C(39) C(40) -1.4(7) 0_555 20_1 5_555 55_5 yes
C(38) C(37) C(36) C(41) -0.7(5) 0_555 20_1 5_555 55_5 yes
C(38) C(39) C(40) C(41) 0.5(7) 0_555 20_1 5_555 55_5 yes
C(41) C(36) P(2) C(42) -122.0(3) 0_555 20_1 5_555 55_5 yes
C(42) C(43) C(44) C(45) 0.1(6) 0_555 20_1 5_555 55_5 yes
C(42) C(47) C(46) C(45) -0.4(6) 0_555 20_1 5_555 55_5 yes
C(43) C(42) C(47) C(46) 1.1(5) 0_555 20_1 5_555 55_5 yes
C(43) C(44) C(45) C(46) 0.6(6) 0_555 20_1 5_555 55_5 yes
C(44) C(43) C(42) C(47) -0.9(5) 0_555 20_1 5_555 55_5 yes
C(44) C(45) C(46) C(47) -0.4(6) 0_555 20_1 5_555 55_5 yes
C(44) C(45) C(46) C(47) -0.4(6) 0_555 20_1 5_555 55_5 yes
